data_1525571
loop_
_publ_author_name
'Alonso, J.A.'
'Martinez-Lope, M.J.'
'Garcia-Munoz, J.L.'
'Fernandez-Diaz, M.T.'
'Casais, M.T.'

_publ_section_title
;
 Room-temperature monoclinic distortion due to charge disproportionation
 in R Ni O3 perovskites with small rare-earth cations (R = Ho, Y, Er, Tm,
 Yb and Lu): a neutron diffraction study
;
_journal_name_full 'Physical Review, Serie 3. B - Condensed Matter (18,1978-)'
_journal_page_first 1756
_journal_page_last 1763
_journal_volume 61
_journal_year 2000
_chemical_formula_sum 'Ni O3 Yb'
_chemical_name_systematic 'Yb (Ni O3)'
_space_group_IT_number 14
_symmetry_space_group_name_Hall '-P 2yn'
_symmetry_space_group_name_H-M 'P 1 21/n 1'
_cell_angle_alpha 90
_cell_angle_beta 90.125
_cell_angle_gamma 90
_cell_formula_units_Z 4
_cell_length_a 5.1298
_cell_length_b 5.4996
_cell_length_c 7.3404
_cell_volume 207.086
_citation_journal_id_ASTM PRBMDO
_cod_data_source_file Alonso_PRBMDO_2000_463.cif
_cod_data_source_block Ni1O3Yb1
_cod_original_cell_volume 207.0858
_cod_original_sg_symbol_Hall '-P 2ybc (x-z,y,z)'
_cod_original_formula_sum 'Ni1 O3 Yb1'
_cod_database_code 1525571

loop_
_symmetry_equiv_pos_as_xyz
x,y,z
-x+1/2,y+1/2,-z+1/2
-x,-y,-z
x-1/2,-y-1/2,z-1/2

loop_
_atom_site_label
_atom_site_type_symbol
_atom_site_fract_x
_atom_site_fract_y
_atom_site_fract_z
_atom_site_occupancy
_atom_site_U_iso_or_equiv
O3 O-2 0.1827 0.2008 0.9446 1 0.0
O1 O-2 0.1074 0.4637 0.2453 1 0.0
O2 O-2 0.695 0.3123 0.0524 1 0.0
Ni2 Ni+3 0.5 0 0.5 1 0.0
Ni1 Ni+3 0.5 0 0 1 0.0
Yb1 Yb+3 0.9796 0.0764 0.2496 1 0.0
